data_8106286
loop_
_publ_author_name
'He, Jing'

_publ_section_title
;
 Crystal structure of
 2-amino-4-(3,4,5-trimethoxy-phenyl)-7-methyl-5-oxo-4H,5H-pyrano[4,3-b]pyran-3-carbonitrile,
 C19H18N2O6
;
_journal_issue 5
_journal_name_full 'Zeitschrift f\"ur Kristallographie - New Crystal Structures'
_journal_page_first 757
_journal_page_last 758
_journal_paper_doi 10.1515/ncrs-2017-0316
_journal_volume 233
_journal_year 2018
_chemical_formula_moiety 'C19 H18 N2 O6'
_chemical_formula_sum 'C19 H18 N2 O6'
_chemical_formula_weight 370.35
_space_group_crystal_system monoclinic
_space_group_IT_number 14
_space_group_name_Hall '-P 2ybc'
_space_group_name_H-M_alt 'P 1 21/c 1'
_atom_sites_solution_hydrogens geom
_cell_angle_alpha 90
_cell_angle_beta 114.446(11)
_cell_angle_gamma 90
_cell_formula_units_Z 4
_cell_length_a 13.052(8)
_cell_length_b 10.091(6)
_cell_length_c 14.454(9)
_cell_measurement_reflns_used 1671
_cell_measurement_temperature 296(2)
_cell_measurement_theta_max 24.46
_cell_measurement_theta_min 2.54
_cell_volume 1733.0(18)
_computing_cell_refinement 'SAINT v7.60A (Bruker, 2009)'
_computing_data_collection 'Bruker APEX2 (Bruker, 2008)'
_computing_data_reduction 'SAINT v7.60A (Bruker, 2009)'
_computing_molecular_graphics 'Olex2 (Dolomanov et al., 2009)'
_computing_publication_material 'Olex2 (Dolomanov et al., 2009)'
_computing_structure_refinement 'ShelXL (Sheldrick, 2015)'
_computing_structure_solution 'SHELXS-97 (Sheldrick, 2008)'
_diffrn_ambient_temperature 296.15
_diffrn_measured_fraction_theta_full 0.997
_diffrn_measured_fraction_theta_max 0.997
_diffrn_measurement_device_type 'Bruker APEX-II CCD'
_diffrn_measurement_method '\f and \w scans'
_diffrn_radiation_monochromator graphite
_diffrn_radiation_type MoK\a
_diffrn_radiation_wavelength 0.71073
_diffrn_reflns_av_R_equivalents 0.0462
_diffrn_reflns_av_unetI/netI 0.0534
_diffrn_reflns_Laue_measured_fraction_full 0.997
_diffrn_reflns_Laue_measured_fraction_max 0.997
_diffrn_reflns_limit_h_max 15
_diffrn_reflns_limit_h_min -13
_diffrn_reflns_limit_k_max 11
_diffrn_reflns_limit_k_min -11
_diffrn_reflns_limit_l_max 17
_diffrn_reflns_limit_l_min -17
_diffrn_reflns_number 8487
_diffrn_reflns_point_group_measured_fraction_full 0.997
_diffrn_reflns_point_group_measured_fraction_max 0.997
_diffrn_reflns_theta_full 24.996
_diffrn_reflns_theta_max 24.996
_diffrn_reflns_theta_min 1.714
_diffrn_standards_number 0
_exptl_absorpt_coefficient_mu 0.107
_exptl_absorpt_correction_T_max 0.9841
_exptl_absorpt_correction_T_min 0.9727
_exptl_absorpt_correction_type multi-scan
_exptl_absorpt_process_details SADABS
_exptl_crystal_colour colorless
_exptl_crystal_density_diffrn 1.419
_exptl_crystal_density_meas .
_exptl_crystal_density_method 'not measured'
_exptl_crystal_description block
_exptl_crystal_F_000 776
_exptl_crystal_size_max 0.26
_exptl_crystal_size_mid 0.21
_exptl_crystal_size_min 0.15
_refine_diff_density_max 0.343
_refine_diff_density_min -0.277
_refine_diff_density_rms 0.044
_refine_ls_extinction_coef 0.009(2)
_refine_ls_extinction_expression Fc^*^=kFc[1+0.001xFc^2^\l^3^/sin(2\q)]^-1/4^
_refine_ls_extinction_method 'SHELXL-2016/6 (Sheldrick 2016)'
_refine_ls_goodness_of_fit_ref 1.107
_refine_ls_hydrogen_treatment constr
_refine_ls_matrix_type full
_refine_ls_number_parameters 245
_refine_ls_number_reflns 3041
_refine_ls_number_restraints 0
_refine_ls_restrained_S_all 1.107
_refine_ls_R_factor_all 0.0746
_refine_ls_R_factor_gt 0.0490
_refine_ls_shift/su_max 0.000
_refine_ls_shift/su_mean 0.000
_refine_ls_structure_factor_coef Fsqd
_refine_ls_weighting_details 'w=1/[\s^2^(Fo^2^)+(0.0779P)^2^] where P=(Fo^2^+2Fc^2^)/3'
_refine_ls_weighting_scheme calc
_refine_ls_wR_factor_gt 0.1384
_refine_ls_wR_factor_ref 0.1518
_reflns_Friedel_coverage 0.000
_reflns_Friedel_fraction_full .
_reflns_Friedel_fraction_max .
_reflns_number_gt 2083
_reflns_number_total 3041
_reflns_threshold_expression 'I > 2\s(I)'
_cod_data_source_file suppl_ncrs-2017-0316_suppl.cif
_cod_data_source_block a
_cod_original_cell_volume 1733.0(19)
_cod_database_code 8106286
_shelx_space_group_comment
;
The symmetry employed for this shelxl refinement is uniquely defined
by the following loop, which should always be used as a source of
symmetry information in preference to the above space-group names.
They are only intended as comments.
;
_shelx_estimated_absorpt_t_max 0.984
_shelx_estimated_absorpt_t_min 0.973
_olex2_refinement_description
;
1. Fixed Uiso
 At 1.2 times of:
  All C(H) groups, All N(H,H) groups
 At 1.5 times of:
  All C(H,H,H) groups
2.a Ternary CH refined with riding coordinates:
 C19(H19)
2.b Me refined with riding coordinates:
 C1(H1A,H1B,H1C), C4(H4A,H4B,H4C), C6(H6A,H6B,H6C), C18(H18A,H18B,H18C)
2.c Aromatic/amide H refined with riding coordinates:
 C7(H7), C9(H9), C16(H16)
2.d X=CH2 refined with riding coordinates:
 N2(H2A,H2B)
;
_olex2_submission_special_instructions 'No special instructions were received'
_publcif_funding_html
;
;

loop_
_space_group_symop_operation_xyz
'x, y, z'
'-x, y+1/2, -z+1/2'
'-x, -y, -z'
'x, -y-1/2, z-1/2'

loop_
_atom_site_label
_atom_site_type_symbol
_atom_site_fract_x
_atom_site_fract_y
_atom_site_fract_z
_atom_site_U_iso_or_equiv
_atom_site_adp_type
_atom_site_occupancy
_atom_site_site_symmetry_order
_atom_site_calc_flag
_atom_site_refinement_flags_posn
_atom_site_refinement_flags_adp
_atom_site_refinement_flags_occupancy
_atom_site_disorder_assembly
_atom_site_disorder_group
O1 O 0.07794(13) 0.62356(15) 0.66102(12) 0.0482(5) Uani 1 1 d . . . . .
O2 O 0.07846(13) 0.74641(16) 0.50112(11) 0.0511(5) Uani 1 1 d . . . . .
O3 O 0.20953(14) 0.95803(17) 0.51976(12) 0.0549(5) Uani 1 1 d . . . . .
O4 O 0.29142(12) 0.91682(15) 1.07149(11) 0.0426(4) Uani 1 1 d . . . . .
O5 O 0.54182(13) 0.70363(17) 1.04858(13) 0.0536(5) Uani 1 1 d . . . . .
O6 O 0.51258(15) 0.7891(2) 0.89905(14) 0.0647(6) Uani 1 1 d . . . . .
N1 N 0.1548(2) 1.2354(2) 0.80994(18) 0.0689(7) Uani 1 1 d . . . . .
N2 N 0.15421(17) 1.0640(2) 1.02712(15) 0.0528(6) Uani 1 1 d . . . . .
H2A H 0.111785 1.126552 0.990864 0.063 Uiso 1 1 calc R . . . .
H2B H 0.147108 1.036796 1.080554 0.063 Uiso 1 1 calc R . . . .
C1 C 0.0811(2) 0.5490(3) 0.74526(19) 0.0581(7) Uani 1 1 d . . . . .
H1A H 0.032470 0.473498 0.721429 0.087 Uiso 1 1 calc R . . . .
H1B H 0.156752 0.519646 0.784835 0.087 Uiso 1 1 calc R . . . .
H1C H 0.056375 0.603344 0.786571 0.087 Uiso 1 1 calc R . . . .
C2 C 0.14261(18) 0.7354(2) 0.68065(17) 0.0371(6) Uani 1 1 d . . . . .
C3 C 0.14185(18) 0.7982(2) 0.59557(16) 0.0389(6) Uani 1 1 d . . . . .
C4 C -0.0175(2) 0.8244(3) 0.4445(2) 0.0626(8) Uani 1 1 d . . . . .
H4A H -0.058673 0.784011 0.379407 0.094 Uiso 1 1 calc R . . . .
H4B H -0.064701 0.830260 0.480578 0.094 Uiso 1 1 calc R . . . .
H4C H 0.006005 0.911625 0.435180 0.094 Uiso 1 1 calc R . . . .
C5 C 0.20973(18) 0.9080(2) 0.60686(16) 0.0403(6) Uani 1 1 d . . . . .
C6 C 0.2868(2) 1.0616(3) 0.5288(2) 0.0636(8) Uani 1 1 d . . . . .
H6A H 0.278490 1.088305 0.462299 0.095 Uiso 1 1 calc R . . . .
H6B H 0.271873 1.135721 0.562968 0.095 Uiso 1 1 calc R . . . .
H6C H 0.362180 1.030683 0.567140 0.095 Uiso 1 1 calc R . . . .
C7 C 0.27312(17) 0.9567(2) 0.70329(16) 0.0395(6) Uani 1 1 d . . . . .
H7 H 0.318132 1.031006 0.711375 0.047 Uiso 1 1 calc R . . . .
C8 C 0.27008(17) 0.8959(2) 0.78732(16) 0.0358(5) Uani 1 1 d . . . . .
C9 C 0.20601(18) 0.7840(2) 0.77693(17) 0.0389(6) Uani 1 1 d . . . . .
H9 H 0.205381 0.741761 0.833860 0.047 Uiso 1 1 calc R . . . .
C10 C 0.48324(19) 0.7879(2) 0.96785(19) 0.0454(6) Uani 1 1 d . . . . .
C11 C 0.39532(17) 0.8643(2) 0.97471(16) 0.0370(6) Uani 1 1 d . . . . .
C12 C 0.25409(18) 1.0380(2) 0.92081(17) 0.0374(6) Uani 1 1 d . . . . .
C13 C 0.1978(2) 1.1457(2) 0.85876(18) 0.0460(6) Uani 1 1 d . . . . .
C14 C 0.23108(18) 1.0091(2) 1.00046(17) 0.0393(6) Uani 1 1 d . . . . .
C15 C 0.37471(17) 0.8509(2) 1.05793(16) 0.0367(6) Uani 1 1 d . . . . .
C16 C 0.43902(18) 0.7670(2) 1.13985(18) 0.0432(6) Uani 1 1 d . . . . .
H16 H 0.424258 0.762000 1.197426 0.052 Uiso 1 1 calc R . . . .
C17 C 0.5198(2) 0.6965(2) 1.13289(19) 0.0481(6) Uani 1 1 d . . . . .
C18 C 0.5964(2) 0.6030(3) 1.2090(2) 0.0699(9) Uani 1 1 d . . . . .
H18A H 0.647405 0.565111 1.183892 0.105 Uiso 1 1 calc R . . . .
H18B H 0.638312 0.649445 1.271275 0.105 Uiso 1 1 calc R . . . .
H18C H 0.553089 0.533740 1.221261 0.105 Uiso 1 1 calc R . . . .
C19 C 0.33355(17) 0.9592(2) 0.89078(16) 0.0370(6) Uani 1 1 d . . . . .
H19 H 0.388731 1.020886 0.885187 0.044 Uiso 1 1 calc R . . . .

loop_
_atom_site_aniso_label
_atom_site_aniso_U_11
_atom_site_aniso_U_22
_atom_site_aniso_U_33
_atom_site_aniso_U_23
_atom_site_aniso_U_13
_atom_site_aniso_U_12
O1 0.0572(10) 0.0407(10) 0.0388(10) -0.0019(8) 0.0121(8) -0.0158(8)
O2 0.0606(11) 0.0492(10) 0.0281(9) -0.0055(8) 0.0029(8) -0.0044(8)
O3 0.0622(10) 0.0666(12) 0.0315(10) 0.0063(9) 0.0149(8) -0.0189(9)
O4 0.0446(9) 0.0465(10) 0.0358(9) 0.0069(8) 0.0158(7) 0.0088(8)
O5 0.0484(10) 0.0636(12) 0.0453(11) 0.0075(9) 0.0159(8) 0.0166(8)
O6 0.0589(11) 0.0947(16) 0.0440(12) 0.0031(10) 0.0247(9) 0.0176(10)
N1 0.0826(17) 0.0499(14) 0.0524(15) 0.0067(12) 0.0062(12) 0.0066(13)
N2 0.0608(13) 0.0538(13) 0.0463(13) 0.0086(11) 0.0247(10) 0.0197(11)
C1 0.0647(16) 0.0450(15) 0.0543(17) 0.0125(13) 0.0143(13) -0.0112(13)
C2 0.0401(12) 0.0308(12) 0.0337(13) -0.0035(10) 0.0085(10) -0.0023(10)
C3 0.0440(12) 0.0379(13) 0.0259(12) -0.0040(10) 0.0055(10) -0.0021(10)
C4 0.0563(15) 0.0694(19) 0.0380(15) 0.0069(14) -0.0044(12) -0.0130(14)
C5 0.0434(12) 0.0453(14) 0.0293(13) 0.0042(11) 0.0121(10) -0.0005(11)
C6 0.0636(16) 0.075(2) 0.0492(17) 0.0184(15) 0.0209(13) -0.0148(15)
C7 0.0406(12) 0.0395(13) 0.0337(13) -0.0006(11) 0.0104(10) -0.0071(10)
C8 0.0363(11) 0.0372(13) 0.0295(12) -0.0020(10) 0.0090(9) -0.0002(10)
C9 0.0436(12) 0.0384(13) 0.0292(13) 0.0021(10) 0.0094(10) -0.0037(10)
C10 0.0394(12) 0.0547(16) 0.0364(14) 0.0012(12) 0.0102(11) 0.0035(11)
C11 0.0335(11) 0.0418(13) 0.0296(13) -0.0054(10) 0.0069(9) -0.0050(10)
C12 0.0403(12) 0.0323(12) 0.0292(12) -0.0020(10) 0.0037(9) -0.0034(10)
C13 0.0504(14) 0.0414(14) 0.0350(14) 0.0001(12) 0.0065(11) -0.0011(12)
C14 0.0404(12) 0.0355(13) 0.0336(13) -0.0003(10) 0.0067(10) 0.0020(10)
C15 0.0322(11) 0.0402(13) 0.0318(13) -0.0030(10) 0.0073(9) -0.0020(10)
C16 0.0405(12) 0.0503(14) 0.0352(13) 0.0070(11) 0.0119(10) 0.0023(11)
C17 0.0457(13) 0.0524(15) 0.0408(15) 0.0080(12) 0.0124(11) 0.0035(12)
C18 0.0621(17) 0.079(2) 0.0610(19) 0.0250(16) 0.0178(14) 0.0254(15)
C19 0.0374(11) 0.0379(13) 0.0285(12) 0.0000(10) 0.0065(9) -0.0059(10)

loop_
_atom_type_symbol
_atom_type_description
_atom_type_scat_dispersion_real
_atom_type_scat_dispersion_imag
_atom_type_scat_source
C C 0.0033 0.0016 'International Tables Vol C Tables 4.2.6.8 and 6.1.1.4'
H H 0.0000 0.0000 'International Tables Vol C Tables 4.2.6.8 and 6.1.1.4'
N N 0.0061 0.0033 'International Tables Vol C Tables 4.2.6.8 and 6.1.1.4'
O O 0.0106 0.0060 'International Tables Vol C Tables 4.2.6.8 and 6.1.1.4'

loop_
_geom_angle_atom_site_label_1
_geom_angle_atom_site_label_2
_geom_angle_atom_site_label_3
_geom_angle
_geom_angle_site_symmetry_1
_geom_angle_site_symmetry_3
C2 O1 C1 117.64(18) . .
C3 O2 C4 112.81(18) . .
C5 O3 C6 117.42(19) . .
C15 O4 C14 118.17(19) . .
C17 O5 C10 122.43(19) . .
O1 C2 C3 114.70(19) . .
O1 C2 C9 124.3(2) . .
C3 C2 C9 121.0(2) . .
O2 C3 C2 119.4(2) . .
O2 C3 C5 120.9(2) . .
C2 C3 C5 119.58(19) . .
O3 C5 C3 115.66(19) . .
O3 C5 C7 125.0(2) . .
C7 C5 C3 119.3(2) . .
C8 C7 C5 120.5(2) . .
C7 C8 C19 118.6(2) . .
C9 C8 C7 120.5(2) . .
C9 C8 C19 120.8(2) . .
C8 C9 C2 119.0(2) . .
O5 C10 C11 117.0(2) . .
O6 C10 O5 116.6(2) . .
O6 C10 C11 126.5(2) . .
C10 C11 C19 118.2(2) . .
C15 C11 C10 118.4(2) . .
C15 C11 C19 123.4(2) . .
C13 C12 C19 117.7(2) . .
C14 C12 C13 118.3(2) . .
C14 C12 C19 124.0(2) . .
N1 C13 C12 178.0(3) . .
N2 C14 O4 109.5(2) . .
N2 C14 C12 128.4(2) . .
C12 C14 O4 122.0(2) . .
O4 C15 C16 114.0(2) . .
C11 C15 O4 123.4(2) . .
C11 C15 C16 122.7(2) . .
C17 C16 C15 118.6(2) . .
O5 C17 C18 111.8(2) . .
C16 C17 O5 120.9(2) . .
C16 C17 C18 127.3(3) . .
C11 C19 C8 114.90(19) . .
C11 C19 C12 108.01(19) . .
C12 C19 C8 110.24(17) . .

loop_
_geom_bond_atom_site_label_1
_geom_bond_atom_site_label_2
_geom_bond_distance
_geom_bond_site_symmetry_2
O1 C1 1.417(3) .
O1 C2 1.367(3) .
O2 C3 1.373(3) .
O2 C4 1.417(3) .
O3 C5 1.355(3) .
O3 C6 1.420(3) .
O4 C14 1.368(3) .
O4 C15 1.356(3) .
O5 C10 1.389(3) .
O5 C17 1.365(3) .
O6 C10 1.205(3) .
N1 C13 1.142(3) .
N2 C14 1.335(3) .
C2 C3 1.380(3) .
C2 C9 1.381(3) .
C3 C5 1.386(3) .
C5 C7 1.383(3) .
C7 C8 1.376(3) .
C8 C9 1.375(3) .
C8 C19 1.519(3) .
C10 C11 1.420(3) .
C11 C15 1.344(3) .
C11 C19 1.493(3) .
C12 C13 1.407(3) .
C12 C14 1.337(3) .
C12 C19 1.506(3) .
C15 C16 1.415(3) .
C16 C17 1.310(3) .
C17 C18 1.480(3) .
